data_7701502
loop_
_publ_author_name
'Nukazawa, Takumi'
'Kosai, Tomoyuki'
'Honda, Shunya'
'Ishida, Shintaro'
'Iwamoto, Takeaki'

_publ_section_title
;
 Reactions of a tetrasilabicyclo[1.1.0]but-1(3)-ene with carbon
 tetrachloride and methanol.
;
_journal_issue 29
_journal_name_full 'Dalton transactions (Cambridge, England : 2003)'
_journal_page_first 10874
_journal_page_last 10880
_journal_paper_doi 10.1039/c9dt01627a
_journal_volume 48
_journal_year 2019
_chemical_formula_moiety 'C35 H92 O3 Si12'
_chemical_formula_sum 'C35 H92 O3 Si12'
_chemical_formula_weight 898.16
_chemical_melting_point 423
_space_group_crystal_system triclinic
_space_group_IT_number 2
_space_group_name_Hall '-P 1'
_space_group_name_H-M_alt 'P -1'
_atom_sites_solution_hydrogens mixed
_audit_creation_method SHELXL-2014/7
_audit_update_record
;
2019-04-08 deposited with the CCDC.	2019-05-09 downloaded from the CCDC.
;
_cell_angle_alpha 112.0530(10)
_cell_angle_beta 94.2250(10)
_cell_angle_gamma 109.5290(10)
_cell_formula_units_Z 2
_cell_length_a 11.3627(5)
_cell_length_b 16.4034(8)
_cell_length_c 17.0141(8)
_cell_measurement_reflns_used 9822
_cell_measurement_temperature 100(2)
_cell_measurement_theta_max 33.98
_cell_measurement_theta_min 2.24
_cell_volume 2697.1(2)
_computing_cell_refinement 'Bruker SAINT'
_computing_data_collection 'Bruker APEX2'
_computing_data_reduction 'Bruker SAINT'
_computing_molecular_graphics 'Bruker SHELXTL'
_computing_publication_material 'Bruker SHELXTL'
_computing_structure_refinement 'SHELXL-2014 (Sheldrick 2014)'
_computing_structure_solution 'SHELXS-97 (Sheldrick 2008)'
_diffrn_ambient_temperature 100(2)
_diffrn_detector_area_resol_mean 8.333
_diffrn_measured_fraction_theta_full 1.000
_diffrn_measured_fraction_theta_max 1.000
_diffrn_measurement_device_type 'Bruker APEXII CCD area detector'
_diffrn_measurement_method 'phi and omega scans'
_diffrn_radiation_monochromator 'Bruker Helios multilayer confocal mirror'
_diffrn_radiation_source 'Bruker TXS fine-focus rotating anode'
_diffrn_radiation_type MoK\a
_diffrn_radiation_wavelength 0.71073
_diffrn_reflns_av_R_equivalents 0.0207
_diffrn_reflns_av_unetI/netI 0.0196
_diffrn_reflns_Laue_measured_fraction_full 1.000
_diffrn_reflns_Laue_measured_fraction_max 1.000
_diffrn_reflns_limit_h_max 14
_diffrn_reflns_limit_h_min -14
_diffrn_reflns_limit_k_max 21
_diffrn_reflns_limit_k_min -21
_diffrn_reflns_limit_l_max 22
_diffrn_reflns_limit_l_min -22
_diffrn_reflns_number 40126
_diffrn_reflns_point_group_measured_fraction_full 1.000
_diffrn_reflns_point_group_measured_fraction_max 1.000
_diffrn_reflns_theta_full 25.242
_diffrn_reflns_theta_max 27.499
_diffrn_reflns_theta_min 1.326
_exptl_absorpt_coefficient_mu 0.317
_exptl_absorpt_correction_T_max 0.7468
_exptl_absorpt_correction_T_min 0.6888
_exptl_absorpt_correction_type empirical
_exptl_absorpt_process_details 'SADABS Sheldrick 1996'
_exptl_crystal_colour colorless
_exptl_crystal_density_diffrn 1.106
_exptl_crystal_description block
_exptl_crystal_F_000 988
_exptl_crystal_recrystallization_method 'Re-crystallisation from solvent: hexane'
_exptl_crystal_size_max 0.200
_exptl_crystal_size_mid 0.100
_exptl_crystal_size_min 0.050
_refine_diff_density_max 0.475
_refine_diff_density_min -0.344
_refine_diff_density_rms 0.050
_refine_ls_extinction_method none
_refine_ls_goodness_of_fit_ref 1.031
_refine_ls_hydrogen_treatment mixed
_refine_ls_matrix_type full
_refine_ls_number_parameters 490
_refine_ls_number_reflns 12401
_refine_ls_number_restraints 0
_refine_ls_restrained_S_all 1.031
_refine_ls_R_factor_all 0.0313
_refine_ls_R_factor_gt 0.0273
_refine_ls_shift/su_max 0.001
_refine_ls_shift/su_mean 0.000
_refine_ls_structure_factor_coef Fsqd
_refine_ls_weighting_details 'w=1/[\s^2^(Fo^2^)+(0.0413P)^2^+1.1719P] where P=(Fo^2^+2Fc^2^)/3'
_refine_ls_weighting_scheme calc
_refine_ls_wR_factor_gt 0.0751
_refine_ls_wR_factor_ref 0.0785
_reflns_Friedel_coverage 0.000
_reflns_number_gt 11155
_reflns_number_total 12401
_reflns_threshold_expression 'I > 2\s(I)'
_cod_data_source_file c9dt01627a2.cif
_cod_data_source_block SNH93b_a
_cod_database_code 7701502
_shelx_shelxl_version_number 2014/7
_shelx_space_group_comment
;
The symmetry employed for this shelxl refinement is uniquely defined
by the following loop, which should always be used as a source of
symmetry information in preference to the above space-group names.
They are only intended as comments.
;
_shelx_estimated_absorpt_t_min 0.939
_shelx_estimated_absorpt_t_max 0.984

loop_
_space_group_symop_operation_xyz
'x, y, z'
'-x, -y, -z'

loop_
_atom_site_label
_atom_site_type_symbol
_atom_site_fract_x
_atom_site_fract_y
_atom_site_fract_z
_atom_site_U_iso_or_equiv
_atom_site_adp_type
_atom_site_occupancy
_atom_site_site_symmetry_order
_atom_site_calc_flag
_atom_site_refinement_flags_posn
_atom_site_refinement_flags_adp
Si1 Si 0.35834(3) 0.70490(2) 0.29321(2) 0.01387(7) Uani 1 1 d . .
Si2 Si 0.27886(3) 0.56094(2) 0.16344(2) 0.01575(7) Uani 1 1 d . .
Si3 Si 0.37113(3) 0.45665(2) 0.18191(2) 0.01584(7) Uani 1 1 d . .
Si4 Si 0.28533(3) 0.29947(2) 0.17667(2) 0.01234(7) Uani 1 1 d . .
C1 C 0.27203(12) 0.79083(9) 0.31766(8) 0.0167(2) Uani 1 1 d . .
C2 C 0.38957(13) 0.89066(9) 0.35845(9) 0.0200(3) Uani 1 1 d . .
H82 H 0.4075 0.9135 0.3127 0.024 Uiso 1 1 calc R U
H83 H 0.3669 0.9377 0.4043 0.024 Uiso 1 1 calc R U
C3 C 0.51095(13) 0.88487(9) 0.39811(9) 0.0194(3) Uani 1 1 d . .
H84 H 0.5032 0.8825 0.4549 0.023 Uiso 1 1 calc R U
H85 H 0.5862 0.9433 0.4088 0.023 Uiso 1 1 calc R U
C4 C 0.53354(12) 0.79419(8) 0.33678(8) 0.0155(2) Uani 1 1 d . .
Si5 Si 0.16298(4) 0.78626(3) 0.22435(2) 0.02081(8) Uani 1 1 d . .
C5 C 0.15064(16) 0.90548(11) 0.25539(11) 0.0320(3) Uani 1 1 d . .
H1 H 0.2356 0.9546 0.2657 0.048 Uiso 1 1 calc R U
H2 H 0.1180 0.9218 0.3085 0.048 Uiso 1 1 calc R U
H3 H 0.0918 0.9021 0.2081 0.048 Uiso 1 1 calc R U
C6 C -0.00386(14) 0.69283(11) 0.19262(11) 0.0298(3) Uani 1 1 d . .
H4 H -0.0551 0.6953 0.1453 0.045 Uiso 1 1 calc R U
H5 H -0.0432 0.7049 0.2430 0.045 Uiso 1 1 calc R U
H6 H -0.0004 0.6295 0.1730 0.045 Uiso 1 1 calc R U
C7 C 0.22024(16) 0.76318(12) 0.12055(10) 0.0300(3) Uani 1 1 d . .
H7 H 0.2503 0.7111 0.1079 0.045 Uiso 1 1 calc R U
H8 H 0.2908 0.8212 0.1268 0.045 Uiso 1 1 calc R U
H9 H 0.1495 0.7452 0.0727 0.045 Uiso 1 1 calc R U
Si6 Si 0.17824(4) 0.77319(3) 0.40281(2) 0.01954(8) Uani 1 1 d . .
C8 C 0.08044(15) 0.84804(11) 0.43014(11) 0.0293(3) Uani 1 1 d . .
H10 H 0.0146 0.8277 0.3784 0.044 Uiso 1 1 calc R U
H11 H 0.1364 0.9154 0.4494 0.044 Uiso 1 1 calc R U
H12 H 0.0392 0.8401 0.4769 0.044 Uiso 1 1 calc R U
C9 C 0.28547(16) 0.81295(12) 0.51078(10) 0.0294(3) Uani 1 1 d . .
H13 H 0.3438 0.8800 0.5315 0.044 Uiso 1 1 calc R U
H14 H 0.3355 0.7733 0.5042 0.044 Uiso 1 1 calc R U
H15 H 0.2331 0.8063 0.5530 0.044 Uiso 1 1 calc R U
C10 C 0.06781(14) 0.64512(10) 0.36645(10) 0.0270(3) Uani 1 1 d . .
H16 H -0.0209 0.6403 0.3634 0.041 Uiso 1 1 calc R U
H17 H 0.0904 0.6217 0.4082 0.041 Uiso 1 1 calc R U
H18 H 0.0762 0.6065 0.3088 0.041 Uiso 1 1 calc R U
Si7 Si 0.62637(4) 0.82067(3) 0.25474(2) 0.01974(8) Uani 1 1 d . .
C11 C 0.57401(15) 0.89200(12) 0.20694(11) 0.0314(3) Uani 1 1 d . .
H19 H 0.5865 0.9539 0.2535 0.047 Uiso 1 1 calc R U
H20 H 0.4831 0.8572 0.1773 0.047 Uiso 1 1 calc R U
H21 H 0.6250 0.9023 0.1650 0.047 Uiso 1 1 calc R U
C12 C 0.80051(14) 0.89955(11) 0.30526(11) 0.0289(3) Uani 1 1 d . .
H22 H 0.8428 0.9139 0.2611 0.043 Uiso 1 1 calc R U
H23 H 0.8416 0.8667 0.3282 0.043 Uiso 1 1 calc R U
H24 H 0.8080 0.9592 0.3528 0.043 Uiso 1 1 calc R U
C13 C 0.61546(16) 0.70671(11) 0.16435(10) 0.0307(3) Uani 1 1 d . .
H25 H 0.5440 0.6858 0.1158 0.046 Uiso 1 1 calc R U
H26 H 0.6010 0.6572 0.1857 0.046 Uiso 1 1 calc R U
H27 H 0.6957 0.7178 0.1444 0.046 Uiso 1 1 calc R U
Si8 Si 0.63619(3) 0.76624(2) 0.40989(2) 0.01669(7) Uani 1 1 d . .
C14 C 0.76313(14) 0.87940(10) 0.49610(9) 0.0265(3) Uani 1 1 d . .
H28 H 0.8124 0.8637 0.5339 0.040 Uiso 1 1 calc R U
H29 H 0.7225 0.9201 0.5310 0.040 Uiso 1 1 calc R U
H30 H 0.8207 0.9134 0.4684 0.040 Uiso 1 1 calc R U
C15 C 0.71809(13) 0.68807(10) 0.34990(9) 0.0233(3) Uani 1 1 d . .
H31 H 0.7709 0.6789 0.3915 0.035 Uiso 1 1 calc R U
H32 H 0.7727 0.7185 0.3185 0.035 Uiso 1 1 calc R U
H33 H 0.6535 0.6259 0.3083 0.035 Uiso 1 1 calc R U
C16 C 0.54711(14) 0.70788(10) 0.47536(9) 0.0240(3) Uani 1 1 d . .
H34 H 0.4751 0.6486 0.4362 0.036 Uiso 1 1 calc R U
H35 H 0.5146 0.7512 0.5157 0.036 Uiso 1 1 calc R U
H36 H 0.6050 0.6932 0.5085 0.036 Uiso 1 1 calc R U
C17 C 0.17258(11) 0.26254(8) 0.24584(8) 0.0147(2) Uani 1 1 d . .
C18 C 0.25466(12) 0.23151(9) 0.29907(8) 0.0188(2) Uani 1 1 d . .
H86 H 0.3066 0.2872 0.3544 0.023 Uiso 1 1 calc R U
H87 H 0.1966 0.1816 0.3135 0.023 Uiso 1 1 calc R U
C19 C 0.34383(12) 0.19267(9) 0.24669(9) 0.0195(3) Uani 1 1 d . .
H88 H 0.2926 0.1287 0.1990 0.023 Uiso 1 1 calc R U
H89 H 0.4060 0.1858 0.2851 0.023 Uiso 1 1 calc R U
C20 C 0.41848(12) 0.26236(9) 0.20713(8) 0.0153(2) Uani 1 1 d . .
O1 O 0.30669(11) 0.57442(7) 0.07504(6) 0.0263(2) Uani 1 1 d . .
C21 C 0.31027(17) 0.50719(11) -0.00597(9) 0.0309(3) Uani 1 1 d . .
H37 H 0.3985 0.5115 -0.0056 0.046 Uiso 1 1 calc R U
H38 H 0.2801 0.5210 -0.0531 0.046 Uiso 1 1 calc R U
H39 H 0.2548 0.4426 -0.0151 0.046 Uiso 1 1 calc R U
O2 O 0.12352(9) 0.52248(7) 0.15845(6) 0.0231(2) Uani 1 1 d . .
C22 C 0.03147(15) 0.44031(11) 0.08657(10) 0.0319(3) Uani 1 1 d . .
H40 H 0.0304 0.4525 0.0344 0.048 Uiso 1 1 calc R U
H41 H -0.0537 0.4268 0.0996 0.048 Uiso 1 1 calc R U
H42 H 0.0545 0.3853 0.0763 0.048 Uiso 1 1 calc R U
O3 O 0.20715(9) 0.22797(6) 0.07413(6) 0.01760(18) Uani 1 1 d . .
C23 C 0.19598(16) 0.24504(11) -0.00087(9) 0.0276(3) Uani 1 1 d . .
H43 H 0.1077 0.2371 -0.0196 0.041 Uiso 1 1 calc R U
H44 H 0.2179 0.1995 -0.0476 0.041 Uiso 1 1 calc R U
H45 H 0.2546 0.3104 0.0126 0.041 Uiso 1 1 calc R U
Si9 Si 0.46555(4) 0.19269(3) 0.10514(2) 0.01983(8) Uani 1 1 d . .
C24 C 0.33393(15) 0.07544(10) 0.02999(10) 0.0290(3) Uani 1 1 d . .
H46 H 0.3646 0.0434 -0.0204 0.043 Uiso 1 1 calc R U
H47 H 0.2601 0.0867 0.0101 0.043 Uiso 1 1 calc R U
H48 H 0.3083 0.0349 0.0610 0.043 Uiso 1 1 calc R U
C25 C 0.51868(16) 0.26248(11) 0.03953(10) 0.0299(3) Uani 1 1 d . .
H49 H 0.5993 0.3176 0.0726 0.045 Uiso 1 1 calc R U
H50 H 0.4528 0.2849 0.0270 0.045 Uiso 1 1 calc R U
H51 H 0.5318 0.2215 -0.0153 0.045 Uiso 1 1 calc R U
C26 C 0.59844(15) 0.15650(12) 0.13041(11) 0.0344(4) Uani 1 1 d . .
H52 H 0.6122 0.1153 0.0760 0.052 Uiso 1 1 calc R U
H53 H 0.5753 0.1216 0.1665 0.052 Uiso 1 1 calc R U
H54 H 0.6773 0.2137 0.1620 0.052 Uiso 1 1 calc R U
Si10 Si 0.57270(3) 0.35766(3) 0.29119(2) 0.01712(8) Uani 1 1 d . .
C27 C 0.55324(13) 0.45148(10) 0.38813(9) 0.0234(3) Uani 1 1 d . .
H55 H 0.6376 0.4958 0.4266 0.035 Uiso 1 1 calc R U
H56 H 0.4995 0.4210 0.4198 0.035 Uiso 1 1 calc R U
H57 H 0.5124 0.4867 0.3687 0.035 Uiso 1 1 calc R U
C28 C 0.69054(13) 0.42469(10) 0.24284(9) 0.0232(3) Uani 1 1 d . .
H58 H 0.6481 0.4507 0.2119 0.035 Uiso 1 1 calc R U
H59 H 0.7223 0.3812 0.2020 0.035 Uiso 1 1 calc R U
H60 H 0.7626 0.4771 0.2894 0.035 Uiso 1 1 calc R U
C29 C 0.65473(14) 0.30220(12) 0.34338(10) 0.0273(3) Uani 1 1 d . .
H61 H 0.7424 0.3480 0.3746 0.041 Uiso 1 1 calc R U
H62 H 0.6574 0.2446 0.2983 0.041 Uiso 1 1 calc R U
H63 H 0.6072 0.2851 0.3845 0.041 Uiso 1 1 calc R U
Si11 Si 0.01752(3) 0.15470(2) 0.17481(2) 0.01765(8) Uani 1 1 d . .
C30 C -0.06773(13) 0.17328(10) 0.08837(9) 0.0224(3) Uani 1 1 d . .
H64 H -0.0474 0.1422 0.0326 0.034 Uiso 1 1 calc R U
H65 H -0.0398 0.2419 0.1043 0.034 Uiso 1 1 calc R U
H66 H -0.1605 0.1454 0.0830 0.034 Uiso 1 1 calc R U
C31 C 0.04248(14) 0.04089(10) 0.12183(10) 0.0263(3) Uani 1 1 d . .
H67 H -0.0402 -0.0118 0.0888 0.039 Uiso 1 1 calc R U
H68 H 0.0810 0.0276 0.1666 0.039 Uiso 1 1 calc R U
H69 H 0.0998 0.0473 0.0823 0.039 Uiso 1 1 calc R U
C32 C -0.09958(14) 0.12443(11) 0.24232(11) 0.0304(3) Uani 1 1 d . .
H70 H -0.1757 0.0674 0.2047 0.046 Uiso 1 1 calc R U
H71 H -0.1249 0.1782 0.2703 0.046 Uiso 1 1 calc R U
H72 H -0.0591 0.1120 0.2871 0.046 Uiso 1 1 calc R U
Si12 Si 0.12427(3) 0.35544(3) 0.32749(2) 0.01680(8) Uani 1 1 d . .
C33 C -0.01333(13) 0.37249(10) 0.27780(10) 0.0259(3) Uani 1 1 d . .
H73 H -0.0370 0.4178 0.3235 0.039 Uiso 1 1 calc R U
H74 H -0.0868 0.3110 0.2490 0.039 Uiso 1 1 calc R U
H75 H 0.0119 0.3975 0.2349 0.039 Uiso 1 1 calc R U
C34 C 0.08527(16) 0.32416(12) 0.42065(10) 0.0319(3) Uani 1 1 d . .
H76 H 0.1613 0.3233 0.4511 0.048 Uiso 1 1 calc R U
H77 H 0.0153 0.2609 0.3982 0.048 Uiso 1 1 calc R U
H78 H 0.0589 0.3719 0.4612 0.048 Uiso 1 1 calc R U
C35 C 0.25396(13) 0.47780(9) 0.38232(9) 0.0217(3) Uani 1 1 d . .
H79 H 0.2773 0.5023 0.3388 0.033 Uiso 1 1 calc R U
H80 H 0.3292 0.4750 0.4115 0.033 Uiso 1 1 calc R U
H81 H 0.2234 0.5204 0.4254 0.033 Uiso 1 1 calc R U
H92 H 0.3312(15) 0.6594(11) 0.3491(10) 0.022(4) Uiso 1 1 d . .
H91 H 0.4528(18) 0.5156(13) 0.2634(12) 0.038(5) Uiso 1 1 d . .
H90 H 0.4540(18) 0.4494(13) 0.1257(12) 0.037(5) Uiso 1 1 d . .

loop_
_atom_site_aniso_label
_atom_site_aniso_U_11
_atom_site_aniso_U_22
_atom_site_aniso_U_33
_atom_site_aniso_U_23
_atom_site_aniso_U_13
_atom_site_aniso_U_12
Si1 0.01500(16) 0.01146(15) 0.01443(15) 0.00500(12) 0.00405(12) 0.00478(13)
Si2 0.01780(17) 0.01255(15) 0.01551(16) 0.00474(12) 0.00333(13) 0.00582(13)
Si3 0.01569(16) 0.01328(15) 0.01888(17) 0.00726(13) 0.00493(13) 0.00537(13)
Si4 0.01195(15) 0.01194(15) 0.01269(15) 0.00486(12) 0.00259(12) 0.00464(12)
C1 0.0183(6) 0.0134(5) 0.0190(6) 0.0065(5) 0.0054(5) 0.0071(5)
C2 0.0235(7) 0.0125(6) 0.0221(6) 0.0060(5) 0.0058(5) 0.0061(5)
C3 0.0208(6) 0.0124(6) 0.0195(6) 0.0035(5) 0.0033(5) 0.0041(5)
C4 0.0165(6) 0.0127(5) 0.0151(6) 0.0052(4) 0.0040(5) 0.0041(5)
Si5 0.02196(18) 0.01889(17) 0.02315(18) 0.00913(14) 0.00301(15) 0.01008(15)
C5 0.0375(9) 0.0264(7) 0.0386(9) 0.0164(7) 0.0045(7) 0.0180(7)
C6 0.0219(7) 0.0285(7) 0.0356(8) 0.0107(6) 0.0012(6) 0.0103(6)
C7 0.0333(8) 0.0354(8) 0.0238(7) 0.0147(6) 0.0045(6) 0.0146(7)
Si6 0.02218(18) 0.01700(17) 0.02275(18) 0.00875(14) 0.01049(15) 0.01011(14)
C8 0.0304(8) 0.0240(7) 0.0374(8) 0.0114(6) 0.0154(7) 0.0155(6)
C9 0.0359(8) 0.0358(8) 0.0228(7) 0.0142(6) 0.0133(6) 0.0179(7)
C10 0.0282(7) 0.0210(7) 0.0358(8) 0.0137(6) 0.0172(6) 0.0104(6)
Si7 0.01857(18) 0.01997(17) 0.02012(17) 0.01094(14) 0.00660(14) 0.00371(14)
C11 0.0276(8) 0.0410(9) 0.0355(8) 0.0283(7) 0.0101(6) 0.0108(7)
C12 0.0206(7) 0.0294(7) 0.0379(8) 0.0206(7) 0.0074(6) 0.0038(6)
C13 0.0343(8) 0.0305(8) 0.0236(7) 0.0097(6) 0.0154(6) 0.0085(6)
Si8 0.01585(17) 0.01490(16) 0.01613(16) 0.00588(13) 0.00227(13) 0.00341(13)
C14 0.0227(7) 0.0214(7) 0.0247(7) 0.0050(6) -0.0009(6) 0.0028(6)
C15 0.0207(7) 0.0206(6) 0.0281(7) 0.0099(5) 0.0059(5) 0.0080(5)
C16 0.0221(7) 0.0282(7) 0.0210(6) 0.0136(6) 0.0022(5) 0.0059(6)
C17 0.0127(5) 0.0143(5) 0.0162(6) 0.0073(5) 0.0027(4) 0.0034(4)
C18 0.0170(6) 0.0223(6) 0.0200(6) 0.0132(5) 0.0037(5) 0.0065(5)
C19 0.0166(6) 0.0201(6) 0.0262(7) 0.0142(5) 0.0030(5) 0.0077(5)
C20 0.0136(6) 0.0152(6) 0.0170(6) 0.0065(5) 0.0029(5) 0.0062(5)
O1 0.0419(6) 0.0234(5) 0.0187(5) 0.0106(4) 0.0104(4) 0.0163(5)
C21 0.0440(9) 0.0272(7) 0.0170(7) 0.0072(6) 0.0082(6) 0.0109(7)
O2 0.0169(4) 0.0189(5) 0.0256(5) 0.0038(4) 0.0009(4) 0.0053(4)
C22 0.0249(7) 0.0258(7) 0.0309(8) 0.0071(6) -0.0029(6) 0.0009(6)
O3 0.0199(4) 0.0165(4) 0.0137(4) 0.0060(3) 0.0007(3) 0.0051(4)
C23 0.0362(8) 0.0276(7) 0.0159(6) 0.0101(6) 0.0014(6) 0.0087(6)
Si9 0.01819(17) 0.01798(17) 0.02116(18) 0.00366(14) 0.00458(14) 0.00987(14)
C24 0.0275(7) 0.0207(7) 0.0289(7) -0.0002(6) 0.0027(6) 0.0110(6)
C25 0.0343(8) 0.0320(8) 0.0224(7) 0.0087(6) 0.0129(6) 0.0139(7)
C26 0.0266(8) 0.0322(8) 0.0420(9) 0.0063(7) 0.0059(7) 0.0199(7)
Si10 0.01272(16) 0.02026(17) 0.01694(17) 0.00722(14) 0.00168(13) 0.00594(13)
C27 0.0215(7) 0.0255(7) 0.0171(6) 0.0053(5) 0.0006(5) 0.0070(5)
C28 0.0168(6) 0.0243(7) 0.0269(7) 0.0109(6) 0.0064(5) 0.0061(5)
C29 0.0214(7) 0.0388(8) 0.0283(7) 0.0187(6) 0.0043(6) 0.0149(6)
Si11 0.01349(16) 0.01339(16) 0.02315(18) 0.00781(14) 0.00141(13) 0.00237(13)
C30 0.0162(6) 0.0195(6) 0.0262(7) 0.0069(5) -0.0015(5) 0.0053(5)
C31 0.0215(7) 0.0150(6) 0.0354(8) 0.0079(6) -0.0022(6) 0.0040(5)
C32 0.0228(7) 0.0252(7) 0.0402(9) 0.0177(7) 0.0095(6) 0.0013(6)
Si12 0.01464(16) 0.01783(17) 0.01678(16) 0.00687(13) 0.00607(13) 0.00504(13)
C33 0.0179(6) 0.0244(7) 0.0318(8) 0.0071(6) 0.0050(6) 0.0098(5)
C34 0.0372(9) 0.0352(8) 0.0255(7) 0.0161(6) 0.0174(7) 0.0108(7)
C35 0.0203(6) 0.0189(6) 0.0197(6) 0.0038(5) 0.0047(5) 0.0055(5)

loop_
_atom_type_symbol
_atom_type_description
_atom_type_scat_dispersion_real
_atom_type_scat_dispersion_imag
_atom_type_scat_source
C C 0.0033 0.0016 'International Tables Vol C Tables 4.2.6.8 and 6.1.1.4'
H H 0.0000 0.0000 'International Tables Vol C Tables 4.2.6.8 and 6.1.1.4'
O O 0.0106 0.0060 'International Tables Vol C Tables 4.2.6.8 and 6.1.1.4'
Si Si 0.0817 0.0704 'International Tables Vol C Tables 4.2.6.8 and 6.1.1.4'

loop_
_geom_angle_atom_site_label_1
_geom_angle_atom_site_label_2
_geom_angle_atom_site_label_3
_geom_angle
C1 Si1 C4 100.45(5)
C1 Si1 Si2 120.48(4)
C4 Si1 Si2 125.39(4)
O1 Si2 O2 109.83(6)
O1 Si2 Si1 114.79(4)
O2 Si2 Si1 101.76(4)
O1 Si2 Si3 109.44(4)
O2 Si2 Si3 112.77(4)
Si1 Si2 Si3 108.161(18)
Si2 Si3 Si4 134.237(19)
O3 Si4 C17 105.67(5)
O3 Si4 C20 109.59(5)
C17 Si4 C20 99.61(5)
O3 Si4 Si3 105.16(4)
C17 Si4 Si3 124.70(4)
C20 Si4 Si3 111.52(4)
C2 C1 Si5 108.47(8)
C2 C1 Si6 111.01(8)
Si5 C1 Si6 109.74(6)
C2 C1 Si1 101.07(8)
Si5 C1 Si1 119.31(7)
Si6 C1 Si1 106.89(6)
C3 C2 C1 112.13(10)
C2 C3 C4 112.20(10)
C3 C4 Si7 110.79(8)
C3 C4 Si1 98.54(8)
Si7 C4 Si1 117.61(6)
C3 C4 Si8 106.93(8)
Si7 C4 Si8 108.06(6)
Si1 C4 Si8 114.11(6)
C7 Si5 C6 105.16(7)
C7 Si5 C5 104.42(7)
C6 Si5 C5 107.82(7)
C7 Si5 C1 115.30(6)
C6 Si5 C1 113.77(7)
C5 Si5 C1 109.71(6)
C10 Si6 C8 108.11(7)
C10 Si6 C9 107.87(7)
C8 Si6 C9 103.28(7)
C10 Si6 C1 111.94(6)
C8 Si6 C1 112.47(6)
C9 Si6 C1 112.68(6)
C11 Si7 C12 101.58(7)
C11 Si7 C13 109.21(8)
C12 Si7 C13 108.38(7)
C11 Si7 C4 113.86(6)
C12 Si7 C4 112.73(6)
C13 Si7 C4 110.63(6)
C16 Si8 C15 106.08(7)
C16 Si8 C14 102.68(7)
C15 Si8 C14 107.68(7)
C16 Si8 C4 114.63(6)
C15 Si8 C4 114.15(6)
C14 Si8 C4 110.78(6)
C18 C17 Si4 101.24(8)
C18 C17 Si12 107.60(8)
Si4 C17 Si12 119.30(6)
C18 C17 Si11 109.55(8)
Si4 C17 Si11 111.43(6)
Si12 C17 Si11 107.29(6)
C19 C18 C17 111.09(10)
C18 C19 C20 110.54(10)
C19 C20 Si9 109.86(8)
C19 C20 Si4 99.53(8)
Si9 C20 Si4 110.64(6)
C19 C20 Si10 108.81(8)
Si9 C20 Si10 108.11(6)
Si4 C20 Si10 119.40(6)
C21 O1 Si2 129.65(9)
C22 O2 Si2 123.17(10)
C23 O3 Si4 132.03(9)
C26 Si9 C25 107.12(8)
C26 Si9 C24 102.77(7)
C25 Si9 C24 107.18(7)
C26 Si9 C20 112.93(7)
C25 Si9 C20 112.38(6)
C24 Si9 C20 113.78(6)
C27 Si10 C28 105.64(7)
C27 Si10 C29 102.06(7)
C28 Si10 C29 108.07(7)
C27 Si10 C20 116.55(6)
C28 Si10 C20 112.88(6)
C29 Si10 C20 110.80(6)
C31 Si11 C30 108.46(7)
C31 Si11 C32 102.19(7)
C30 Si11 C32 107.20(7)
C31 Si11 C17 113.30(6)
C30 Si11 C17 113.48(6)
C32 Si11 C17 111.46(6)
C35 Si12 C33 104.59(6)
C35 Si12 C34 103.36(7)
C33 Si12 C34 109.77(7)
C35 Si12 C17 114.38(6)
C33 Si12 C17 113.44(6)
C34 Si12 C17 110.67(7)

loop_
_geom_bond_atom_site_label_1
_geom_bond_atom_site_label_2
_geom_bond_distance
Si1 C1 1.9145(13)
Si1 C4 1.9172(13)
Si1 Si2 2.3732(5)
Si2 O1 1.6385(10)
Si2 O2 1.6473(10)
Si2 Si3 2.3828(5)
Si3 Si4 2.3959(5)
Si4 O3 1.6574(9)
Si4 C17 1.9057(12)
Si4 C20 1.9146(12)
C1 C2 1.5795(17)
C1 Si5 1.9027(13)
C1 Si6 1.9117(13)
C2 C3 1.5378(19)
C3 C4 1.5801(17)
C4 Si7 1.9014(13)
C4 Si8 1.9210(13)
Si5 C7 1.8755(16)
Si5 C6 1.8761(16)
Si5 C5 1.8819(15)
Si6 C10 1.8756(15)
Si6 C8 1.8757(15)
Si6 C9 1.8772(16)
Si7 C11 1.8691(16)
Si7 C12 1.8790(15)
Si7 C13 1.8797(15)
Si8 C16 1.8710(14)
Si8 C15 1.8727(14)
Si8 C14 1.8791(14)
C17 C18 1.5775(17)
C17 Si12 1.9066(13)
C17 Si11 1.9212(12)
C18 C19 1.5379(18)
C19 C20 1.5788(17)
C20 Si9 1.9130(13)
C20 Si10 1.9185(13)
O1 C21 1.4192(17)
O2 C22 1.4274(17)
O3 C23 1.4109(16)
Si9 C26 1.8742(15)
Si9 C25 1.8755(16)
Si9 C24 1.8760(15)
Si10 C27 1.8743(14)
Si10 C28 1.8802(14)
Si10 C29 1.8807(14)
Si11 C31 1.8725(14)
Si11 C30 1.8758(14)
Si11 C32 1.8836(15)
Si12 C35 1.8667(14)
Si12 C33 1.8742(15)
Si12 C34 1.8799(15)

loop_
_geom_torsion_atom_site_label_1
_geom_torsion_atom_site_label_2
_geom_torsion_atom_site_label_3
_geom_torsion_atom_site_label_4
_geom_torsion
Si5 C1 C2 C3 -150.76(9)
Si6 C1 C2 C3 88.59(11)
Si1 C1 C2 C3 -24.50(12)
C1 C2 C3 C4 44.36(14)
C2 C3 C4 Si7 86.43(11)
C2 C3 C4 Si1 -37.51(11)
C2 C3 C4 Si8 -156.03(9)
Si4 C17 C18 C19 -29.80(11)
Si12 C17 C18 C19 -155.70(9)
Si11 C17 C18 C19 87.97(11)
C17 C18 C19 C20 48.05(14)
C18 C19 C20 Si9 -154.26(9)
C18 C19 C20 Si4 -38.11(11)
C18 C19 C20 Si10 87.55(11)
O2 Si2 O1 C21 -87.82(14)
Si1 Si2 O1 C21 158.28(12)
Si3 Si2 O1 C21 36.47(14)
O1 Si2 O2 C22 52.65(12)
Si1 Si2 O2 C22 174.68(11)
Si3 Si2 O2 C22 -69.69(12)
C17 Si4 O3 C23 139.01(12)
C20 Si4 O3 C23 -114.50(13)
Si3 Si4 O3 C23 5.49(13)
